data_7707944
loop_
_publ_author_name
'Dhara, Suman'
'Panda, Sanjib'
'Lahiri, Goutam Kumar'

_publ_section_title
;
 Redox induced S-S bond cleavage of 2,2'-dithiobisbenzothiazole - leading
 to a [2Ru-2S] core analogous to [2Fe-2S] cluster.
;
_journal_issue 36
_journal_name_full 'Dalton transactions (Cambridge, England : 2003)'
_journal_page_first 12408
_journal_page_last 12412
_journal_paper_doi 10.1039/d1dt02211c
_journal_volume 50
_journal_year 2021
_chemical_formula_moiety 'C18 H22 N O5 Ru S2'
_chemical_formula_sum 'C18 H22 N O5 Ru S2'
_chemical_formula_weight 497.55
_space_group_crystal_system orthorhombic
_space_group_IT_number 19
_space_group_name_Hall 'P 2ac 2ab'
_space_group_name_H-M_alt 'P 21 21 21'
_atom_sites_solution_hydrogens geom
_audit_creation_date 2021-04-14
_audit_creation_method
;
Olex2 1.2
(compiled 2018.05.29 svn.r3508 for OlexSys, GUI svn.r5506)
;
_audit_update_record
;
2021-05-10 deposited with the CCDC.	2021-07-29 downloaded from the CCDC.
;
_cell_angle_alpha 90
_cell_angle_beta 90
_cell_angle_gamma 90
_cell_formula_units_Z 4
_cell_length_a 8.1204(5)
_cell_length_b 14.6197(12)
_cell_length_c 22.6698(14)
_cell_measurement_reflns_used 2717
_cell_measurement_temperature 150(2)
_cell_measurement_theta_max 70.3540
_cell_measurement_theta_min 3.5820
_cell_volume 2691.3(3)
_computing_cell_refinement 'CrysAlisPro 1.171.39.46 (Rigaku OD, 2018)'
_computing_data_collection 'CrysAlisPro 1.171.39.46 (Rigaku OD, 2018)'
_computing_data_reduction 'CrysAlisPro 1.171.39.46 (Rigaku OD, 2018)'
_computing_molecular_graphics 'Olex2 (Dolomanov et al., 2009)'
_computing_publication_material 'Olex2 (Dolomanov et al., 2009)'
_computing_structure_refinement 'ShelXL (Sheldrick, 2015)'
_computing_structure_solution 'SHELXT 2014/4 (Sheldrick, 2014)'
_diffrn_ambient_temperature 150(2)
_diffrn_detector 'CCD plate'
_diffrn_measured_fraction_theta_full 0.996
_diffrn_measured_fraction_theta_max 0.996
_diffrn_measurement_details
;
List of Runs (angles in degrees, time in seconds):

  # Type    Start    End  Width  t~exp~   \w     \q     \k     \f   Frames
#--------------------------------------------------------------------------
  1  \w   -135.00 -33.00   1.00    8.00    -- -101.00  72.00  36.00  102
  2  \w    -66.00  54.00   1.00    8.00    --  -32.00  72.00-180.00  120
  3  \w    -87.00 -11.00   1.00    8.00    -- -101.00  72.00 108.00   76
  4  \w   -156.00 -86.00   1.00    8.00    -- -101.00 -72.00-108.00   70
  5  \w    -89.00 -59.00   1.00    8.00    --  -32.00   0.00-108.00   30
  6  \w    -97.00 -67.00   1.00    8.00    -- -101.00  72.00-180.00   30
  7  \w   -162.00 -29.00   1.00    8.00    -- -101.00   0.00 108.00  133
  8  \w   -135.00 -68.00   1.00    8.00    -- -101.00  72.00-108.00   67
  9  \w    -97.00  10.00   1.00    8.00    --  -32.00   0.00-180.00  107
 10  \w   -189.00 -84.00   1.00    8.00    -- -101.00 -72.00-180.00  105
 11  \w   -189.00 -84.00   1.00    8.00    -- -101.00 -72.00-180.00  105
 12  \w   -189.00 -84.00   1.00    8.00    -- -101.00 -72.00-180.00  105
 13  \w   -189.00 -84.00   1.00    8.00    -- -101.00 -72.00-180.00  105
 14  \w   -189.00 -84.00   1.00    8.00    -- -101.00 -72.00-180.00  105
;
_diffrn_measurement_device 'abstract diffractometer'
_diffrn_measurement_device_type 'dtrek-CrysAlisPro-abstract goniometer imported rigaku-d*trek images'
_diffrn_measurement_method '\w scans'
_diffrn_orient_matrix_type 'CrysAlisPro convention (1999,Acta A55,543-557)'
_diffrn_orient_matrix_UB_11 0.1818153000
_diffrn_orient_matrix_UB_12 -0.0192587000
_diffrn_orient_matrix_UB_13 0.0150344000
_diffrn_orient_matrix_UB_21 0.0534263000
_diffrn_orient_matrix_UB_22 0.0479632000
_diffrn_orient_matrix_UB_23 -0.0573837000
_diffrn_orient_matrix_UB_31 0.0103739000
_diffrn_orient_matrix_UB_32 0.0917499000
_diffrn_orient_matrix_UB_33 0.0331933000
_diffrn_radiation_monochromator graphite
_diffrn_radiation_probe x-ray
_diffrn_radiation_type CuK\a
_diffrn_radiation_wavelength 1.54184
_diffrn_reflns_av_R_equivalents 0.1600
_diffrn_reflns_av_unetI/netI 0.1191
_diffrn_reflns_Laue_measured_fraction_full 0.996
_diffrn_reflns_Laue_measured_fraction_max 0.996
_diffrn_reflns_limit_h_max 9
_diffrn_reflns_limit_h_min -7
_diffrn_reflns_limit_k_max 17
_diffrn_reflns_limit_k_min -14
_diffrn_reflns_limit_l_max 26
_diffrn_reflns_limit_l_min -26
_diffrn_reflns_number 22713
_diffrn_reflns_point_group_measured_fraction_full 0.996
_diffrn_reflns_point_group_measured_fraction_max 0.996
_diffrn_reflns_theta_full 64.983
_diffrn_reflns_theta_max 64.983
_diffrn_reflns_theta_min 3.900
_diffrn_source 'fine-focus sealed X-ray tube'
_diffrn_source_type 'Enhance (Cu) X-ray Source'
_exptl_absorpt_coefficient_mu 6.356
_exptl_absorpt_correction_T_max 1.00000
_exptl_absorpt_correction_T_min 0.40038
_exptl_absorpt_correction_type multi-scan
_exptl_absorpt_process_details
;
CrysAlisPro 1.171.39.46 (Rigaku Oxford Diffraction, 2018)
Empirical absorption correction using spherical harmonics,
 implemented in SCALE3 ABSPACK scaling algorithm.
;
_exptl_crystal_colour 'metallic dark red'
_exptl_crystal_colour_lustre metallic
_exptl_crystal_colour_modifier dark
_exptl_crystal_colour_primary red
_exptl_crystal_density_diffrn 1.228
_exptl_crystal_description block
_exptl_crystal_F_000 1012
_exptl_crystal_size_max 0.89
_exptl_crystal_size_mid 0.67
_exptl_crystal_size_min 0.52
_refine_diff_density_max 1.407
_refine_diff_density_min -1.374
_refine_diff_density_rms 0.144
_refine_ls_abs_structure_details
;
 Flack x determined using 1047 quotients [(I+)-(I-)]/[(I+)+(I-)]
 (Parsons, Flack and Wagner, Acta Cryst. B69 (2013) 249-259).
;
_refine_ls_abs_structure_Flack 0.01(3)
_refine_ls_extinction_method none
_refine_ls_goodness_of_fit_ref 1.007
_refine_ls_hydrogen_treatment constr
_refine_ls_matrix_type full
_refine_ls_number_parameters 250
_refine_ls_number_reflns 4569
_refine_ls_number_restraints 0
_refine_ls_restrained_S_all 1.007
_refine_ls_R_factor_all 0.0954
_refine_ls_R_factor_gt 0.0718
_refine_ls_shift/su_max 0.000
_refine_ls_shift/su_mean 0.000
_refine_ls_structure_factor_coef Fsqd
_refine_ls_weighting_details 'w=1/[\s^2^(Fo^2^)+(0.1080P)^2^] where P=(Fo^2^+2Fc^2^)/3'
_refine_ls_weighting_scheme calc
_refine_ls_wR_factor_gt 0.1744
_refine_ls_wR_factor_ref 0.1955
_reflns_Friedel_coverage 0.749
_reflns_Friedel_fraction_full 0.997
_reflns_Friedel_fraction_max 0.997
_reflns_number_gt 3480
_reflns_number_total 4569
_reflns_threshold_expression 'I > 2\s(I)'
_cod_data_source_file d1dt02211c2.cif
_cod_data_source_block 1
_cod_depositor_comments 'Adding full bibliography for 7707944--7707946.cif.'
_cod_database_code 7707944
_shelx_shelxl_version_number 2018/3
_chemical_oxdiff_formula C40H40S4N3O4Ru2
_shelx_space_group_comment
;
The symmetry employed for this shelxl refinement is uniquely defined
by the following loop, which should always be used as a source of
symmetry information in preference to the above space-group names.
They are only intended as comments.
;
_shelx_estimated_absorpt_t_max 0.137
_shelx_estimated_absorpt_t_min 0.070
_reflns_odcompleteness_completeness 98.31
_reflns_odcompleteness_iscentric 1
_reflns_odcompleteness_theta 72.91
_olex2_refinement_description
;
1. Fixed Uiso
 At 1.2 times of:
  All C(H) groups
 At 1.5 times of:
  All C(H,H,H) groups, All O(H) groups
2.a Aromatic/amide H refined with riding coordinates:
 C3(H3), C4(H4), C5(H5A), C10(H10), C6(H6), C15(H15)
2.b Idealised Me refined as rotating group:
 C12(H12A,H12B,H12C), C17(H17A,H17B,H17C), C8(H8A,H8B,H8C), C18(H18A,H18B,
 H18C), C13(H13A,H13B,H13C)
2.c Idealised tetrahedral OH refined as rotating group:
 O5(H5)
;
_smtbx_masks_void_probe_radius 1.2
_smtbx_masks_void_truncation_radius 1.2
_olex2_submission_special_instructions 'No special instructions were received'
_oxdiff_exptl_absorpt_empirical_details
;
Empirical correction (ABSPACK) includes:
- Absorption correction using spherical harmonics
- Frame scaling
- Detector area scaling
;
_oxdiff_exptl_absorpt_empirical_full_max 1.744
_oxdiff_exptl_absorpt_empirical_full_min 0.610

loop_
_space_group_symop_operation_xyz
'x, y, z'
'-x+1/2, -y, z+1/2'
'-x, y+1/2, -z+1/2'
'x+1/2, -y+1/2, -z'

loop_
_atom_site_label
_atom_site_type_symbol
_atom_site_fract_x
_atom_site_fract_y
_atom_site_fract_z
_atom_site_U_iso_or_equiv
_atom_site_adp_type
_atom_site_occupancy
_atom_site_site_symmetry_order
_atom_site_calc_flag
_atom_site_refinement_flags_posn
_atom_site_refinement_flags_adp
_atom_site_refinement_flags_occupancy
_atom_site_disorder_assembly
_atom_site_disorder_group
Ru1 Ru 0.58776(12) 0.54964(7) 0.72631(4) 0.0377(3) Uani 1 1 d . . . . .
S1 S 0.4744(4) 0.4111(3) 0.74671(14) 0.0419(8) Uani 1 1 d . . . . .
S2 S 0.3777(5) 0.4109(3) 0.61472(15) 0.0493(9) Uani 1 1 d . . . . .
O1 O 0.3953(12) 0.5949(7) 0.6790(4) 0.045(2) Uani 1 1 d . . . . .
O3 O 0.6885(12) 0.5103(7) 0.6490(4) 0.044(2) Uani 1 1 d . . . . .
O5 O 0.7013(11) 0.6789(7) 0.7143(4) 0.044(2) Uani 1 1 d . . . . .
H5 H 0.774668 0.638838 0.710694 0.065 Uiso 1 1 calc GR . . . .
O4 O 0.7894(10) 0.5094(6) 0.7729(4) 0.041(2) Uani 1 1 d . . . . .
O2 O 0.4997(11) 0.5996(7) 0.8037(4) 0.044(2) Uani 1 1 d . . . . .
N1 N 0.3079(16) 0.2855(8) 0.6905(5) 0.042(3) Uani 1 1 d . . . . .
C7 C 0.2411(17) 0.2550(10) 0.6359(6) 0.039(3) Uani 1 1 d . . . . .
C3 C 0.2092(19) 0.2969(12) 0.5327(6) 0.050(4) Uani 1 1 d . . . . .
H3 H 0.224931 0.339220 0.501374 0.059 Uiso 1 1 calc R . . . .
C2 C 0.2664(17) 0.3160(10) 0.5902(6) 0.040(3) Uani 1 1 d . . . . .
C9 C 0.2674(17) 0.6365(10) 0.7022(7) 0.042(3) Uani 1 1 d . . . . .
C4 C 0.1301(17) 0.2153(11) 0.5235(6) 0.046(4) Uani 1 1 d . . . . .
H4 H 0.092098 0.199737 0.485140 0.055 Uiso 1 1 calc R . . . .
C1 C 0.3780(15) 0.3624(9) 0.6862(6) 0.036(3) Uani 1 1 d . . . . .
C14 C 0.8173(19) 0.4624(11) 0.6459(7) 0.051(4) Uani 1 1 d . . . . .
C12 C 0.322(2) 0.6813(17) 0.8665(8) 0.073(6) Uani 1 1 d . . . . .
H12A H 0.272383 0.632449 0.890216 0.109 Uiso 1 1 calc GR . . . .
H12B H 0.242448 0.731044 0.861485 0.109 Uiso 1 1 calc GR . . . .
H12C H 0.420357 0.704527 0.886580 0.109 Uiso 1 1 calc GR . . . .
C17 C 1.0243(19) 0.4289(13) 0.7954(8) 0.065(5) Uani 1 1 d . . . . .
H17A H 1.007261 0.461309 0.832749 0.098 Uiso 1 1 calc GR . . . .
H17B H 1.134686 0.442499 0.780282 0.098 Uiso 1 1 calc GR . . . .
H17C H 1.013488 0.362936 0.801868 0.098 Uiso 1 1 calc GR . . . .
C11 C 0.3697(19) 0.6438(12) 0.8066(7) 0.052(4) Uani 1 1 d . . . . .
C8 C 0.1365(17) 0.6601(14) 0.6594(8) 0.062(5) Uani 1 1 d . . . . .
H8A H 0.176640 0.707671 0.632604 0.093 Uiso 1 1 calc GR . . . .
H8B H 0.039595 0.682701 0.680710 0.093 Uiso 1 1 calc GR . . . .
H8C H 0.106457 0.605581 0.636707 0.093 Uiso 1 1 calc GR . . . .
C5 C 0.1059(18) 0.1568(13) 0.5691(6) 0.056(4) Uani 1 1 d . . . . .
H5A H 0.050707 0.100739 0.561432 0.067 Uiso 1 1 calc R . . . .
C16 C 0.9003(17) 0.4591(11) 0.7523(7) 0.048(3) Uani 1 1 d . . . . .
C18 C 0.686(2) 0.7285(13) 0.6601(6) 0.059(4) Uani 1 1 d . . . . .
H18A H 0.693349 0.685905 0.626835 0.089 Uiso 1 1 calc GR . . . .
H18B H 0.773896 0.773933 0.657302 0.089 Uiso 1 1 calc GR . . . .
H18C H 0.578603 0.759507 0.659099 0.089 Uiso 1 1 calc GR . . . .
C13 C 0.8630(19) 0.4313(14) 0.5830(6) 0.061(5) Uani 1 1 d . . . . .
H13A H 0.763638 0.429810 0.558448 0.091 Uiso 1 1 calc GR . . . .
H13B H 0.911884 0.370062 0.584504 0.091 Uiso 1 1 calc GR . . . .
H13C H 0.942471 0.474307 0.565961 0.091 Uiso 1 1 calc GR . . . .
C10 C 0.2540(18) 0.6603(12) 0.7617(6) 0.052(4) Uani 1 1 d . . . . .
H10 H 0.155968 0.691152 0.773014 0.062 Uiso 1 1 calc R . . . .
C6 C 0.1572(18) 0.1742(11) 0.6259(7) 0.048(4) Uani 1 1 d . . . . .
H6 H 0.135829 0.132351 0.657059 0.058 Uiso 1 1 calc R . . . .
C15 C 0.9116(19) 0.4326(12) 0.6945(6) 0.057(4) Uani 1 1 d . . . . .
H15 H 0.993812 0.388275 0.685938 0.068 Uiso 1 1 calc R . . . .

loop_
_atom_site_aniso_label
_atom_site_aniso_U_11
_atom_site_aniso_U_22
_atom_site_aniso_U_33
_atom_site_aniso_U_23
_atom_site_aniso_U_13
_atom_site_aniso_U_12
Ru1 0.0307(4) 0.0397(6) 0.0428(5) -0.0020(5) 0.0023(4) 0.0009(5)
S1 0.0414(16) 0.0423(19) 0.0418(15) 0.0012(16) 0.0008(13) -0.0038(15)
S2 0.053(2) 0.052(2) 0.0423(17) 0.0016(17) 0.0007(15) -0.0075(18)
O1 0.034(5) 0.051(6) 0.049(5) -0.004(5) 0.007(4) -0.009(5)
O3 0.036(5) 0.042(6) 0.054(5) -0.004(5) 0.005(4) 0.014(4)
O5 0.030(4) 0.045(6) 0.055(6) -0.004(5) 0.000(4) -0.001(4)
O4 0.031(4) 0.042(5) 0.049(5) -0.002(5) -0.004(4) -0.005(4)
O2 0.031(5) 0.056(7) 0.046(5) -0.005(5) -0.002(4) 0.009(5)
N1 0.048(7) 0.038(7) 0.040(6) -0.005(5) -0.003(5) 0.013(6)
C7 0.037(7) 0.039(8) 0.043(7) 0.006(7) 0.009(6) -0.002(6)
C3 0.044(8) 0.068(11) 0.037(7) -0.004(7) -0.006(6) 0.005(8)
C2 0.035(7) 0.044(8) 0.041(7) 0.002(6) 0.004(6) 0.002(6)
C9 0.031(7) 0.038(8) 0.058(8) 0.005(7) 0.000(6) -0.013(6)
C4 0.036(8) 0.054(10) 0.049(8) -0.008(7) -0.009(6) -0.008(7)
C1 0.027(6) 0.025(7) 0.055(7) -0.001(6) -0.005(5) -0.002(5)
C14 0.052(8) 0.043(9) 0.057(8) -0.023(8) 0.003(7) -0.010(8)
C12 0.050(10) 0.096(16) 0.072(11) -0.021(11) -0.003(9) 0.017(10)
C17 0.044(8) 0.069(13) 0.083(11) 0.026(10) -0.006(8) 0.010(8)
C11 0.053(9) 0.056(10) 0.047(8) 0.000(8) 0.002(7) -0.015(8)
C8 0.029(7) 0.074(12) 0.082(11) -0.027(10) -0.008(7) 0.013(7)
C5 0.035(7) 0.077(11) 0.057(8) -0.021(9) 0.001(7) -0.011(8)
C16 0.032(6) 0.047(8) 0.065(8) 0.008(7) 0.004(6) -0.001(8)
C18 0.071(11) 0.067(12) 0.040(8) -0.001(8) 0.012(8) -0.004(10)
C13 0.046(8) 0.084(14) 0.053(8) -0.015(9) 0.006(6) 0.019(8)
C10 0.036(7) 0.065(10) 0.055(9) -0.023(8) 0.005(6) 0.008(7)
C6 0.038(7) 0.044(9) 0.063(9) -0.001(8) 0.003(7) -0.011(7)
C15 0.042(7) 0.068(11) 0.060(9) 0.011(8) 0.006(7) 0.031(9)

loop_
_atom_type_symbol
_atom_type_description
_atom_type_scat_dispersion_real
_atom_type_scat_dispersion_imag
_atom_type_scat_source
C C 0.0181 0.0091 'International Tables Vol C Tables 4.2.6.8 and 6.1.1.4'
H H 0.0000 0.0000 'International Tables Vol C Tables 4.2.6.8 and 6.1.1.4'
N N 0.0311 0.0180 'International Tables Vol C Tables 4.2.6.8 and 6.1.1.4'
O O 0.0492 0.0322 'International Tables Vol C Tables 4.2.6.8 and 6.1.1.4'
Ru Ru 0.0552 3.2960 'International Tables Vol C Tables 4.2.6.8 and 6.1.1.4'
S S 0.3331 0.5567 'International Tables Vol C Tables 4.2.6.8 and 6.1.1.4'

loop_
_geom_angle_atom_site_label_1
_geom_angle_atom_site_label_2
_geom_angle_atom_site_label_3
_geom_angle
_geom_angle_site_symmetry_1
_geom_angle_site_symmetry_3
_geom_angle_publ_flag
O1 Ru1 S1 95.0(3) . . ?
O1 Ru1 O3 86.9(4) . . ?
O1 Ru1 O5 88.6(4) . . ?
O1 Ru1 O4 177.1(4) . . ?
O1 Ru1 O2 94.0(4) . . ?
O3 Ru1 S1 95.0(3) . . ?
O3 Ru1 O5 88.1(4) . . ?
O3 Ru1 O4 92.4(4) . . ?
O3 Ru1 O2 174.8(4) . . ?
O5 Ru1 S1 175.4(3) . . ?
O4 Ru1 S1 87.9(3) . . ?
O4 Ru1 O5 88.5(4) . . ?
O2 Ru1 S1 90.1(3) . . ?
O2 Ru1 O5 86.8(4) . . ?
O2 Ru1 O4 86.5(4) . . ?
C1 S1 Ru1 112.8(5) . . ?
C2 S2 C1 88.5(6) . . ?
C9 O1 Ru1 123.6(8) . . ?
C14 O3 Ru1 122.9(10) . . ?
Ru1 O5 H5 72.5 . . ?
C18 O5 Ru1 121.5(9) . . ?
C18 O5 H5 109.5 . . ?
C16 O4 Ru1 123.7(10) . . ?
C11 O2 Ru1 122.3(9) . . ?
C1 N1 C7 112.6(12) . . ?
C2 C7 N1 113.1(13) . . ?
C6 C7 N1 126.7(13) . . ?
C6 C7 C2 120.2(14) . . ?
C2 C3 H3 121.1 . . ?
C4 C3 H3 121.1 . . ?
C4 C3 C2 117.8(14) . . ?
C7 C2 S2 110.5(11) . . ?
C7 C2 C3 121.0(14) . . ?
C3 C2 S2 128.4(12) . . ?
O1 C9 C8 114.4(13) . . ?
O1 C9 C10 124.4(13) . . ?
C10 C9 C8 121.2(14) . . ?
C3 C4 H4 120.0 . . ?
C5 C4 C3 120.1(13) . . ?
C5 C4 H4 120.0 . . ?
S1 C1 S2 124.1(8) . . ?
N1 C1 S1 120.6(11) . . ?
N1 C1 S2 115.3(10) . . ?
O3 C14 C13 114.5(14) . . ?
O3 C14 C15 125.4(13) . . ?
C15 C14 C13 120.0(14) . . ?
H12A C12 H12B 109.5 . . ?
H12A C12 H12C 109.5 . . ?
H12B C12 H12C 109.5 . . ?
C11 C12 H12A 109.5 . . ?
C11 C12 H12B 109.5 . . ?
C11 C12 H12C 109.5 . . ?
H17A C17 H17B 109.5 . . ?
H17A C17 H17C 109.5 . . ?
H17B C17 H17C 109.5 . . ?
C16 C17 H17A 109.5 . . ?
C16 C17 H17B 109.5 . . ?
C16 C17 H17C 109.5 . . ?
O2 C11 C12 117.1(14) . . ?
O2 C11 C10 128.3(14) . . ?
C10 C11 C12 114.6(15) . . ?
C9 C8 H8A 109.5 . . ?
C9 C8 H8B 109.5 . . ?
C9 C8 H8C 109.5 . . ?
H8A C8 H8B 109.5 . . ?
H8A C8 H8C 109.5 . . ?
H8B C8 H8C 109.5 . . ?
C4 C5 H5A 118.2 . . ?
C4 C5 C6 123.5(16) . . ?
C6 C5 H5A 118.2 . . ?
O4 C16 C17 114.9(14) . . ?
O4 C16 C15 124.8(14) . . ?
C15 C16 C17 120.4(14) . . ?
O5 C18 H18A 109.5 . . ?
O5 C18 H18B 109.5 . . ?
O5 C18 H18C 109.5 . . ?
H18A C18 H18B 109.5 . . ?
H18A C18 H18C 109.5 . . ?
H18B C18 H18C 109.5 . . ?
C14 C13 H13A 109.5 . . ?
C14 C13 H13B 109.5 . . ?
C14 C13 H13C 109.5 . . ?
H13A C13 H13B 109.5 . . ?
H13A C13 H13C 109.5 . . ?
H13B C13 H13C 109.5 . . ?
C9 C10 C11 127.1(14) . . ?
C9 C10 H10 116.4 . . ?
C11 C10 H10 116.4 . . ?
C7 C6 H6 121.3 . . ?
C5 C6 C7 117.3(15) . . ?
C5 C6 H6 121.3 . . ?
C14 C15 H15 115.7 . . ?
C16 C15 C14 128.6(14) . . ?
C16 C15 H15 115.7 . . ?

loop_
_geom_bond_atom_site_label_1
_geom_bond_atom_site_label_2
_geom_bond_distance
_geom_bond_site_symmetry_2
_geom_bond_publ_flag
Ru1 S1 2.272(4) . ?
Ru1 O1 2.008(10) . ?
Ru1 O3 2.017(9) . ?
Ru1 O5 2.121(10) . ?
Ru1 O4 2.035(9) . ?
Ru1 O2 2.029(9) . ?
S1 C1 1.733(13) . ?
S2 C2 1.747(15) . ?
S2 C1 1.769(14) . ?
O1 C9 1.314(17) . ?
O3 C14 1.261(18) . ?
O5 H5 0.8400 . ?
O5 C18 1.431(19) . ?
O4 C16 1.253(18) . ?
O2 C11 1.240(18) . ?
N1 C7 1.423(18) . ?
N1 C1 1.263(17) . ?
C7 C2 1.38(2) . ?
C7 C6 1.38(2) . ?
C3 H3 0.9500 . ?
C3 C2 1.412(19) . ?
C3 C4 1.37(2) . ?
C9 C8 1.48(2) . ?
C9 C10 1.40(2) . ?
C4 H4 0.9500 . ?
C4 C5 1.36(2) . ?
C14 C13 1.54(2) . ?
C14 C15 1.41(2) . ?
C12 H12A 0.9800 . ?
C12 H12B 0.9800 . ?
C12 H12C 0.9800 . ?
C12 C11 1.51(2) . ?
C17 H17A 0.9800 . ?
C17 H17B 0.9800 . ?
C17 H17C 0.9800 . ?
C17 C16 1.47(2) . ?
C11 C10 1.41(2) . ?
C8 H8A 0.9800 . ?
C8 H8B 0.9800 . ?
C8 H8C 0.9800 . ?
C5 H5A 0.9500 . ?
C5 C6 1.38(2) . ?
C16 C15 1.37(2) . ?
C18 H18A 0.9800 . ?
C18 H18B 0.9800 . ?
C18 H18C 0.9800 . ?
C13 H13A 0.9800 . ?
C13 H13B 0.9800 . ?
C13 H13C 0.9800 . ?
C10 H10 0.9500 . ?
C6 H6 0.9500 . ?
C15 H15 0.9500 . ?

loop_
_geom_torsion_atom_site_label_1
_geom_torsion_atom_site_label_2
_geom_torsion_atom_site_label_3
_geom_torsion_atom_site_label_4
_geom_torsion
_geom_torsion_site_symmetry_1
_geom_torsion_site_symmetry_2
_geom_torsion_site_symmetry_3
_geom_torsion_site_symmetry_4
_geom_torsion_publ_flag
Ru1 S1 C1 S2 3.7(10) . . . . ?
Ru1 S1 C1 N1 -179.5(10) . . . . ?
Ru1 O1 C9 C8 -177.3(11) . . . . ?
Ru1 O1 C9 C10 5(2) . . . . ?
Ru1 O3 C14 C13 173.8(10) . . . . ?
Ru1 O3 C14 C15 -2(2) . . . . ?
Ru1 O4 C16 C17 -172.7(10) . . . . ?
Ru1 O4 C16 C15 8(2) . . . . ?
Ru1 O2 C11 C12 -177.0(13) . . . . ?
Ru1 O2 C11 C10 7(2) . . . . ?
O1 C9 C10 C11 -1(3) . . . . ?
O3 C14 C15 C16 -11(3) . . . . ?
O4 C16 C15 C14 8(3) . . . . ?
O2 C11 C10 C9 -6(3) . . . . ?
N1 C7 C2 S2 1.2(15) . . . . ?
N1 C7 C2 C3 179.7(13) . . . . ?
N1 C7 C6 C5 -178.5(14) . . . . ?
C7 N1 C1 S1 -177.8(9) . . . . ?
C7 N1 C1 S2 -0.8(15) . . . . ?
C3 C4 C5 C6 0(2) . . . . ?
C2 S2 C1 S1 178.1(9) . . . . ?
C2 S2 C1 N1 1.2(11) . . . . ?
C2 C7 C6 C5 2(2) . . . . ?
C2 C3 C4 C5 1(2) . . . . ?
C4 C3 C2 S2 177.2(11) . . . . ?
C4 C3 C2 C7 -1(2) . . . . ?
C4 C5 C6 C7 -2(2) . . . . ?
C1 S2 C2 C7 -1.3(11) . . . . ?
C1 S2 C2 C3 -179.7(14) . . . . ?
C1 N1 C7 C2 -0.3(17) . . . . ?
C1 N1 C7 C6 -180.0(14) . . . . ?
C12 C11 C10 C9 177.8(18) . . . . ?
C17 C16 C15 C14 -172.0(17) . . . . ?
C8 C9 C10 C11 -178.8(17) . . . . ?
C13 C14 C15 C16 173.3(17) . . . . ?
C6 C7 C2 S2 -179.1(11) . . . . ?
C6 C7 C2 C3 -1(2) . . . . ?

loop_
_smtbx_masks_void_nr
_smtbx_masks_void_average_x
_smtbx_masks_void_average_y
_smtbx_masks_void_average_z
_smtbx_masks_void_volume
_smtbx_masks_void_count_electrons
_smtbx_masks_void_content
1 -0.999 0.250 0.000 418.0 91.5 ?
2 -0.729 -0.250 0.500 418.0 90.7 ?
